data_4104907
loop_
_publ_author_name
'Neng-Fang She'
'Meng Gao'
'Xiang-Gao Meng'
'Guang-Fu Yang'
'Johannes A. A. W. Elemans'
'An-Xin Wu'
'Lyle Isaacs'

_publ_section_title
;
 Supramolecular Rhombic Grids Formed from Bimolecular Building Blocks
;
_journal_name_full 'Journal of the American Chemical Society'
_journal_page_first 11695
_journal_page_last 11697
_journal_paper_doi 10.1021/ja904920r
_journal_volume 131
_journal_year 2009
_chemical_formula_moiety 'C32 H26 N6 O6'
_chemical_formula_sum 'C32 H26 N6 O6'
_chemical_formula_weight 590.59
_chemical_name_systematic
; 
 ? 
;
_space_group_IT_number 14
_symmetry_cell_setting monoclinic
_symmetry_space_group_name_Hall '-P 2ybc'
_symmetry_space_group_name_H-M 'P 1 21/c 1'
_atom_sites_solution_hydrogens geom
_atom_sites_solution_primary direct
_atom_sites_solution_secondary difmap
_audit_creation_method SHELXL-97
_cell_angle_alpha 90.00
_cell_angle_beta 94.3740(10)
_cell_angle_gamma 90.00
_cell_formula_units_Z 4
_cell_length_a 9.0638(7)
_cell_length_b 24.7950(18)
_cell_length_c 12.9383(9)
_cell_measurement_reflns_used 4441
_cell_measurement_temperature 292(2)
_cell_measurement_theta_max 26.67
_cell_measurement_theta_min 2.25
_cell_volume 2899.2(4)
_computing_cell_refinement 'Bruker SMART'
_computing_data_collection 'Bruker SMART'
_computing_data_reduction 'Bruker SAINT'
_computing_molecular_graphics 'Bruker SHELXTL'
_computing_publication_material 'Bruker SHELXTL'
_computing_structure_refinement 'SHELXL-97 (Sheldrick, 1997)'
_computing_structure_solution 'SHELXS-97 (Sheldrick, 1990)'
_diffrn_ambient_temperature 292(2)
_diffrn_measured_fraction_theta_full 0.988
_diffrn_measured_fraction_theta_max 0.988
_diffrn_measurement_device_type 'CCD area detector'
_diffrn_measurement_method 'phi and omega scans'
_diffrn_radiation_monochromator graphite
_diffrn_radiation_source 'fine-focus sealed tube'
_diffrn_radiation_type MoK\a
_diffrn_radiation_wavelength 0.71073
_diffrn_reflns_av_R_equivalents 0.0466
_diffrn_reflns_av_sigmaI/netI 0.0485
_diffrn_reflns_limit_h_max 11
_diffrn_reflns_limit_h_min -11
_diffrn_reflns_limit_k_max 31
_diffrn_reflns_limit_k_min -31
_diffrn_reflns_limit_l_max 14
_diffrn_reflns_limit_l_min -16
_diffrn_reflns_number 17528
_diffrn_reflns_theta_full 27.50
_diffrn_reflns_theta_max 27.50
_diffrn_reflns_theta_min 1.64
_exptl_absorpt_coefficient_mu 0.096
_exptl_absorpt_correction_T_max 0.9810
_exptl_absorpt_correction_T_min 0.9717
_exptl_absorpt_correction_type none
_exptl_crystal_colour black
_exptl_crystal_density_diffrn 1.353
_exptl_crystal_density_meas 0
_exptl_crystal_description block
_exptl_crystal_F_000 1232
_exptl_crystal_size_max 0.30
_exptl_crystal_size_mid 0.20
_exptl_crystal_size_min 0.20
_refine_diff_density_max 0.262
_refine_diff_density_min -0.238
_refine_diff_density_rms 0.045
_refine_ls_extinction_method none
_refine_ls_goodness_of_fit_ref 0.929
_refine_ls_hydrogen_treatment mixed
_refine_ls_matrix_type full
_refine_ls_number_parameters 405
_refine_ls_number_reflns 6576
_refine_ls_number_restraints 2
_refine_ls_restrained_S_all 0.928
_refine_ls_R_factor_all 0.0790
_refine_ls_R_factor_gt 0.0524
_refine_ls_shift/su_max 0.001
_refine_ls_shift/su_mean 0.000
_refine_ls_structure_factor_coef Fsqd
_refine_ls_weighting_details 'calc w=1/[\s^2^(Fo^2^)+(0.0801P)^2^+0.0000P] where P=(Fo^2^+2Fc^2^)/3'
_refine_ls_weighting_scheme calc
_refine_ls_wR_factor_gt 0.1302
_refine_ls_wR_factor_ref 0.1415
_reflns_number_gt 4287
_reflns_number_total 6576
_reflns_threshold_expression >2sigma(I)
_cod_data_source_file ja904920r_si_002.cif
_cod_data_source_block 051230cm
_cod_database_code 4104907

loop_
_symmetry_equiv_pos_as_xyz
'x, y, z'
'-x, y+1/2, -z+1/2'
'-x, -y, -z'
'x, -y-1/2, z-1/2'

loop_
_atom_site_label
_atom_site_type_symbol
_atom_site_fract_x
_atom_site_fract_y
_atom_site_fract_z
_atom_site_U_iso_or_equiv
_atom_site_adp_type
_atom_site_occupancy
_atom_site_symmetry_multiplicity
_atom_site_calc_flag
_atom_site_refinement_flags
N3 N 0.42166(15) 0.38075(5) 0.78430(10) 0.0384(3) Uani 1 1 d .
N4 N 0.25817(14) 0.45642(5) 0.74089(10) 0.0372(3) Uani 1 1 d .
C9 C 0.41910(17) 0.42779(6) 0.95393(12) 0.0351(4) Uani 1 1 d .
O6 O 0.20580(15) 0.42822(5) 0.50108(9) 0.0547(3) Uani 1 1 d .
C8 C 0.42758(17) 0.40670(6) 1.05479(13) 0.0369(4) Uani 1 1 d .
O4 O 0.50920(14) 0.39858(5) 0.57221(10) 0.0593(4) Uani 1 1 d .
O1 O 0.43145(16) 0.29117(5) 0.83067(10) 0.0577(4) Uani 1 1 d .
O5 O 0.19050(17) 0.33862(6) 0.47654(10) 0.0652(4) Uani 1 1 d .
C14 C 0.15887(18) 0.54308(6) 0.98436(13) 0.0411(4) Uani 1 1 d .
C11 C 0.32699(16) 0.47197(6) 0.92869(12) 0.0351(4) Uani 1 1 d .
O2 O 0.01526(14) 0.46257(5) 0.78075(10) 0.0588(4) Uani 1 1 d .
C7 C 0.51821(19) 0.36062(7) 1.08106(13) 0.0425(4) Uani 1 1 d .
C16 C -0.00116(18) 0.62947(6) 0.94242(14) 0.0432(4) Uani 1 1 d .
C12 C 0.25740(18) 0.47439(6) 1.10625(13) 0.0413(4) Uani 1 1 d .
H12 H 0.2038 0.4899 1.1570 0.050 Uiso 1 1 calc R
C10 C 0.34588(18) 0.43045(7) 1.12981(13) 0.0424(4) Uani 1 1 d .
H10 H 0.3514 0.4163 1.1966 0.051 Uiso 1 1 calc R
N6 N 0.10161(16) 0.39077(6) 0.69067(12) 0.0493(4) Uani 1 1 d D
C24 C 0.11265(19) 0.43877(7) 0.74138(13) 0.0413(4) Uani 1 1 d .
C21 C 0.50960(18) 0.40258(7) 0.87245(13) 0.0394(4) Uani 1 1 d .
H21A H 0.5760 0.4297 0.8481 0.047 Uiso 1 1 calc R
H21B H 0.5699 0.3739 0.9045 0.047 Uiso 1 1 calc R
C13 C 0.24794(16) 0.49570(6) 1.00610(13) 0.0372(4) Uani 1 1 d .
C25 C 0.35032(17) 0.41450(6) 0.70342(12) 0.0359(4) Uani 1 1 d .
C22 C 0.31525(18) 0.49471(6) 0.81990(12) 0.0392(4) Uani 1 1 d .
H22A H 0.2509 0.5260 0.8180 0.047 Uiso 1 1 calc R
H22B H 0.4125 0.5067 0.8031 0.047 Uiso 1 1 calc R
C15 C 0.08753(19) 0.58266(7) 0.96853(14) 0.0462(4) Uani 1 1 d .
O3 O 0.52035(17) 0.48062(6) 0.64274(12) 0.0731(4) Uani 1 1 d .
C23 C 0.3850(2) 0.32704(7) 0.77307(14) 0.0447(4) Uani 1 1 d .
C18 C -0.0811(2) 0.65580(7) 1.01456(15) 0.0503(5) Uani 1 1 d .
H18 H -0.0785 0.6437 1.0827 0.060 Uiso 1 1 calc R
C26 C 0.46873(19) 0.43650(7) 0.63601(13) 0.0426(4) Uani 1 1 d .
C5 C 0.68038(18) 0.27404(7) 1.11326(15) 0.0461(4) Uani 1 1 d .
C6 C 0.59113(19) 0.32137(7) 1.09915(14) 0.0486(4) Uani 1 1 d .
C30 C 0.2133(2) 0.37645(8) 0.53127(14) 0.0471(4) Uani 1 1 d .
N5 N 0.29138(19) 0.32231(6) 0.68594(12) 0.0539(4) Uani 1 1 d D
N2 N -0.17379(19) 0.71974(6) 0.88736(15) 0.0617(5) Uani 1 1 d .
C29 C 0.23807(19) 0.37374(6) 0.64914(13) 0.0413(4) Uani 1 1 d .
C20 C -0.1648(2) 0.70041(7) 0.98314(17) 0.0574(5) Uani 1 1 d .
H20 H -0.2178 0.7178 1.0321 0.069 Uiso 1 1 calc R
C17 C -0.0105(2) 0.64994(8) 0.84201(15) 0.0571(5) Uani 1 1 d .
H17 H 0.0418 0.6339 0.7911 0.068 Uiso 1 1 calc R
C3 C 0.7623(2) 0.25569(8) 1.03490(16) 0.0595(5) Uani 1 1 d .
H3 H 0.7580 0.2734 0.9713 0.071 Uiso 1 1 calc R
C1 C 0.8507(2) 0.21089(9) 1.0519(2) 0.0691(6) Uani 1 1 d .
H1 H 0.9072 0.1997 0.9988 0.083 Uiso 1 1 calc R
C19 C -0.0980(3) 0.69404(8) 0.81919(17) 0.0646(6) Uani 1 1 d .
H19 H -0.1044 0.7067 0.7514 0.078 Uiso 1 1 calc R
N1 N 0.86000(19) 0.18289(7) 1.13905(17) 0.0692(5) Uani 1 1 d .
C4 C 0.6904(2) 0.24525(9) 1.20519(18) 0.0667(6) Uani 1 1 d .
H4 H 0.6379 0.2560 1.2606 0.080 Uiso 1 1 calc R
C31 C 0.1478(2) 0.43865(9) 0.39507(15) 0.0646(6) Uani 1 1 d .
H31A H 0.1828 0.4112 0.3495 0.078 Uiso 1 1 calc R
H31B H 0.1828 0.4734 0.3726 0.078 Uiso 1 1 calc R
C2 C 0.7800(3) 0.20034(9) 1.2127(2) 0.0780(7) Uani 1 1 d .
H2 H 0.7841 0.1809 1.2744 0.094 Uiso 1 1 calc R
C32 C -0.0174(3) 0.43835(10) 0.3890(2) 0.0821(7) Uani 1 1 d .
H32A H -0.0517 0.4028 0.4041 0.123 Uiso 1 1 calc R
H32B H -0.0552 0.4486 0.3204 0.123 Uiso 1 1 calc R
H32C H -0.0514 0.4635 0.4384 0.123 Uiso 1 1 calc R
C27 C 0.6173(3) 0.41220(10) 0.49894(18) 0.0745(7) Uani 1 1 d .
H27A H 0.7167 0.4050 0.5290 0.089 Uiso 1 1 calc R
H27B H 0.6101 0.4501 0.4808 0.089 Uiso 1 1 calc R
C28 C 0.5838(3) 0.37796(14) 0.4047(2) 0.1068(10) Uani 1 1 d .
H28A H 0.5869 0.3406 0.4242 0.160 Uiso 1 1 calc R
H28B H 0.6560 0.3847 0.3557 0.160 Uiso 1 1 calc R
H28C H 0.4870 0.3867 0.3739 0.160 Uiso 1 1 calc R
H5 H 0.250(3) 0.2895(7) 0.664(2) 0.128 Uiso 1 1 d D
H6 H 0.017(2) 0.3714(10) 0.670(2) 0.128 Uiso 1 1 d D

loop_
_atom_site_aniso_label
_atom_site_aniso_U_11
_atom_site_aniso_U_22
_atom_site_aniso_U_33
_atom_site_aniso_U_23
_atom_site_aniso_U_13
_atom_site_aniso_U_12
N3 0.0460(8) 0.0294(7) 0.0389(8) -0.0026(6) -0.0021(6) 0.0005(6)
N4 0.0370(7) 0.0328(7) 0.0407(8) -0.0046(6) -0.0036(6) -0.0015(6)
C9 0.0323(8) 0.0308(8) 0.0411(9) -0.0055(7) -0.0056(7) 0.0003(6)
O6 0.0675(9) 0.0514(8) 0.0435(7) -0.0003(6) -0.0083(6) -0.0074(6)
C8 0.0331(8) 0.0342(8) 0.0420(9) -0.0006(7) -0.0069(7) 0.0024(7)
O4 0.0592(8) 0.0542(8) 0.0671(9) 0.0002(7) 0.0226(7) 0.0012(6)
O1 0.0812(10) 0.0348(7) 0.0576(8) 0.0055(6) 0.0089(7) 0.0073(6)
O5 0.0895(10) 0.0564(9) 0.0491(8) -0.0179(7) 0.0013(7) -0.0123(7)
C14 0.0396(9) 0.0333(9) 0.0496(10) -0.0064(8) -0.0022(8) 0.0004(7)
C11 0.0340(8) 0.0271(8) 0.0427(9) -0.0046(7) -0.0065(7) -0.0012(6)
O2 0.0452(7) 0.0699(9) 0.0620(9) -0.0110(7) 0.0084(6) 0.0064(7)
C7 0.0400(9) 0.0423(10) 0.0442(10) 0.0028(8) -0.0027(8) 0.0046(8)
C16 0.0415(9) 0.0288(9) 0.0585(11) -0.0036(8) -0.0022(8) 0.0016(7)
C12 0.0387(9) 0.0403(9) 0.0445(10) -0.0078(8) 0.0020(8) 0.0026(7)
C10 0.0409(9) 0.0449(10) 0.0405(9) 0.0005(8) -0.0026(8) 0.0021(8)
N6 0.0440(8) 0.0513(10) 0.0529(9) -0.0111(7) 0.0054(7) -0.0160(7)
C24 0.0409(9) 0.0458(10) 0.0365(9) -0.0004(7) -0.0015(7) -0.0018(8)
C21 0.0365(9) 0.0371(9) 0.0439(9) -0.0011(7) -0.0025(7) 0.0044(7)
C13 0.0329(8) 0.0310(8) 0.0460(10) -0.0060(7) -0.0075(7) -0.0001(7)
C25 0.0393(9) 0.0289(8) 0.0388(9) -0.0029(7) -0.0015(7) -0.0037(7)
C22 0.0452(9) 0.0272(8) 0.0437(9) -0.0029(7) -0.0070(7) 0.0000(7)
C15 0.0447(10) 0.0343(9) 0.0584(12) -0.0052(8) -0.0029(9) 0.0025(8)
O3 0.0887(11) 0.0566(9) 0.0774(10) -0.0058(7) 0.0282(8) -0.0305(8)
C23 0.0556(11) 0.0339(9) 0.0456(10) -0.0037(8) 0.0108(9) 0.0003(8)
C18 0.0549(11) 0.0374(10) 0.0591(12) 0.0061(8) 0.0065(9) 0.0043(8)
C26 0.0446(10) 0.0382(10) 0.0445(10) 0.0023(8) -0.0003(8) -0.0032(8)
C5 0.0374(9) 0.0401(10) 0.0600(12) 0.0078(9) -0.0012(8) 0.0066(7)
C6 0.0441(10) 0.0465(11) 0.0542(11) 0.0057(9) -0.0021(8) 0.0068(8)
C30 0.0465(10) 0.0493(11) 0.0453(10) -0.0089(9) 0.0019(8) -0.0098(8)
N5 0.0749(11) 0.0323(8) 0.0531(9) -0.0047(7) -0.0049(8) -0.0108(8)
N2 0.0673(11) 0.0389(9) 0.0775(13) 0.0076(9) -0.0043(9) 0.0116(8)
C29 0.0444(9) 0.0363(9) 0.0428(9) -0.0054(7) 0.0013(8) -0.0089(7)
C20 0.0603(12) 0.0389(10) 0.0743(14) 0.0030(9) 0.0131(10) 0.0124(9)
C17 0.0728(13) 0.0447(11) 0.0533(12) -0.0047(9) 0.0022(10) 0.0083(10)
C3 0.0677(13) 0.0497(12) 0.0607(13) 0.0046(9) 0.0030(10) 0.0123(10)
C1 0.0625(13) 0.0598(14) 0.0855(17) -0.0057(12) 0.0086(12) 0.0167(11)
C19 0.0866(16) 0.0487(12) 0.0565(13) 0.0076(10) -0.0081(11) 0.0089(11)
N1 0.0536(10) 0.0543(11) 0.0993(15) 0.0132(10) 0.0019(10) 0.0178(8)
C4 0.0608(12) 0.0627(13) 0.0787(15) 0.0261(11) 0.0194(11) 0.0190(10)
C31 0.0782(15) 0.0711(14) 0.0432(11) 0.0055(10) -0.0046(10) -0.0107(12)
C2 0.0741(15) 0.0688(15) 0.0920(18) 0.0350(13) 0.0106(14) 0.0239(12)
C32 0.0828(17) 0.0837(17) 0.0763(16) -0.0023(13) -0.0167(14) 0.0112(14)
C27 0.0674(14) 0.0845(16) 0.0755(16) 0.0156(13) 0.0314(12) 0.0114(12)
C28 0.0914(19) 0.166(3) 0.0650(17) -0.0090(18) 0.0217(14) 0.023(2)

loop_
_atom_type_symbol
_atom_type_description
_atom_type_scat_dispersion_real
_atom_type_scat_dispersion_imag
_atom_type_scat_source
C C 0.0033 0.0016 'International Tables Vol C Tables 4.2.6.8 and 6.1.1.4'
H H 0.0000 0.0000 'International Tables Vol C Tables 4.2.6.8 and 6.1.1.4'
N N 0.0061 0.0033 'International Tables Vol C Tables 4.2.6.8 and 6.1.1.4'
O O 0.0106 0.0060 'International Tables Vol C Tables 4.2.6.8 and 6.1.1.4'

loop_
_geom_angle_atom_site_label_1
_geom_angle_atom_site_label_2
_geom_angle_atom_site_label_3
_geom_angle
C23 N3 C21 123.99(14)
C23 N3 C25 112.98(13)
C21 N3 C25 122.75(13)
C24 N4 C25 110.43(13)
C24 N4 C22 119.15(13)
C25 N4 C22 121.40(12)
C11 C9 C8 119.86(14)
C11 C9 C21 120.26(15)
C8 C9 C21 119.88(14)
C30 O6 C31 116.83(15)
C10 C8 C9 119.71(14)
C10 C8 C7 119.77(15)
C9 C8 C7 120.52(15)
C26 O4 C27 118.36(16)
C15 C14 C13 178.36(18)
C9 C11 C13 119.27(15)
C9 C11 C22 120.45(14)
C13 C11 C22 120.27(14)
C6 C7 C8 177.26(19)
C18 C16 C17 117.30(16)
C18 C16 C15 122.22(17)
C17 C16 C15 120.48(17)
C10 C12 C13 119.99(15)
C10 C12 H12 120.0
C13 C12 H12 120.0
C12 C10 C8 120.83(16)
C12 C10 H10 119.6
C8 C10 H10 119.6
C24 N6 C29 113.63(13)
C24 N6 H6 128.7(19)
C29 N6 H6 116.6(18)
O2 C24 N6 127.07(16)
O2 C24 N4 124.96(16)
N6 C24 N4 107.97(15)
N3 C21 C9 114.02(13)
N3 C21 H21A 108.7
C9 C21 H21A 108.7
N3 C21 H21B 108.7
C9 C21 H21B 108.7
H21A C21 H21B 107.6
C12 C13 C11 120.32(14)
C12 C13 C14 118.92(15)
C11 C13 C14 120.74(15)
N4 C25 N3 114.26(13)
N4 C25 C26 112.56(13)
N3 C25 C26 108.79(13)
N4 C25 C29 104.11(12)
N3 C25 C29 100.95(12)
C26 C25 C29 115.75(13)
N4 C22 C11 113.90(13)
N4 C22 H22A 108.8
C11 C22 H22A 108.8
N4 C22 H22B 108.8
C11 C22 H22B 108.8
H22A C22 H22B 107.7
C14 C15 C16 176.23(19)
O1 C23 N5 127.51(16)
O1 C23 N3 125.00(17)
N5 C23 N3 107.48(15)
C20 C18 C16 118.74(18)
C20 C18 H18 120.6
C16 C18 H18 120.6
O3 C26 O4 124.98(17)
O3 C26 C25 124.99(16)
O4 C26 C25 109.98(14)
C3 C5 C4 117.23(17)
C3 C5 C6 120.56(17)
C4 C5 C6 122.20(17)
C7 C6 C5 176.0(2)
O5 C30 O6 125.53(17)
O5 C30 C29 124.64(17)
O6 C30 C29 109.47(14)
C23 N5 C29 111.79(14)
C23 N5 H5 122.3(19)
C29 N5 H5 124.2(19)
C19 N2 C20 116.83(16)
N5 C29 N6 114.34(15)
N5 C29 C30 113.06(14)
N6 C29 C30 107.06(14)
N5 C29 C25 103.59(13)
N6 C29 C25 100.94(12)
C30 C29 C25 117.50(14)
N2 C20 C18 123.83(18)
N2 C20 H20 118.1
C18 C20 H20 118.1
C19 C17 C16 119.06(18)
C19 C17 H17 120.5
C16 C17 H17 120.5
C1 C3 C5 119.2(2)
C1 C3 H3 120.4
C5 C3 H3 120.4
N1 C1 C3 123.9(2)
N1 C1 H1 118.0
C3 C1 H1 118.0
N2 C19 C17 124.2(2)
N2 C19 H19 117.9
C17 C19 H19 117.9
C2 N1 C1 116.29(18)
C2 C4 C5 118.5(2)
C2 C4 H4 120.7
C5 C4 H4 120.7
O6 C31 C32 109.74(18)
O6 C31 H31A 109.7
C32 C31 H31A 109.7
O6 C31 H31B 109.7
C32 C31 H31B 109.7
H31A C31 H31B 108.2
N1 C2 C4 124.8(2)
N1 C2 H2 117.6
C4 C2 H2 117.6
C31 C32 H32A 109.5
C31 C32 H32B 109.5
H32A C32 H32B 109.5
C31 C32 H32C 109.5
H32A C32 H32C 109.5
H32B C32 H32C 109.5
O4 C27 C28 107.1(2)
O4 C27 H27A 110.3
C28 C27 H27A 110.3
O4 C27 H27B 110.3
C28 C27 H27B 110.3
H27A C27 H27B 108.5
C27 C28 H28A 109.5
C27 C28 H28B 109.5
H28A C28 H28B 109.5
C27 C28 H28C 109.5
H28A C28 H28C 109.5
H28B C28 H28C 109.5

loop_
_geom_bond_atom_site_label_1
_geom_bond_atom_site_label_2
_geom_bond_distance
N3 C23 1.378(2)
N3 C21 1.446(2)
N3 C25 1.453(2)
N4 C24 1.390(2)
N4 C25 1.440(2)
N4 C22 1.4604(19)
C9 C11 1.401(2)
C9 C8 1.402(2)
C9 C21 1.519(2)
O6 C30 1.342(2)
O6 C31 1.454(2)
C8 C10 1.395(2)
C8 C7 1.433(2)
O4 C26 1.322(2)
O4 C27 1.454(2)
O1 C23 1.215(2)
O5 C30 1.184(2)
C14 C15 1.185(2)
C14 C13 1.441(2)
C11 C13 1.404(2)
C11 C22 1.513(2)
O2 C24 1.206(2)
C7 C6 1.190(2)
C16 C18 1.388(2)
C16 C17 1.391(3)
C16 C15 1.437(2)
C12 C10 1.373(2)
C12 C13 1.396(2)
C12 H12 0.9300
C10 H10 0.9300
N6 C24 1.359(2)
N6 C29 1.448(2)
N6 H6 0.925(10)
C21 H21A 0.9700
C21 H21B 0.9700
C25 C26 1.534(2)
C25 C29 1.562(2)
C22 H22A 0.9700
C22 H22B 0.9700
O3 C26 1.190(2)
C23 N5 1.363(2)
C18 C20 1.385(2)
C18 H18 0.9300
C5 C3 1.379(3)
C5 C4 1.384(3)
C5 C6 1.429(2)
C30 C29 1.526(2)
N5 C29 1.432(2)
N5 H5 0.930(10)
N2 C19 1.322(3)
N2 C20 1.325(3)
C20 H20 0.9300
C17 C19 1.369(3)
C17 H17 0.9300
C3 C1 1.377(3)
C3 H3 0.9300
C1 N1 1.322(3)
C1 H1 0.9300
C19 H19 0.9300
N1 C2 1.314(3)
C4 C2 1.377(3)
C4 H4 0.9300
C31 C32 1.493(3)
C31 H31A 0.9700
C31 H31B 0.9700
C2 H2 0.9300
C32 H32A 0.9600
C32 H32B 0.9600
C32 H32C 0.9600
C27 C28 1.497(4)
C27 H27A 0.9700
C27 H27B 0.9700
C28 H28A 0.9600
C28 H28B 0.9600
C28 H28C 0.9600

loop_
_geom_hbond_atom_site_label_D
_geom_hbond_atom_site_label_H
_geom_hbond_atom_site_label_A
_geom_hbond_distance_DH
_geom_hbond_distance_HA
_geom_hbond_distance_DA
_geom_hbond_angle_DHA
_geom_hbond_site_symmetry_A
C27 H27B O3 0.97 2.57 3.410(3) 144.7 3_666
C22 H22B O3 0.97 2.45 3.079(2) 122.5 .
C21 H21B O1 0.97 2.55 2.892(2) 100.6 .
C12 H12 O2 0.93 2.49 3.353(2) 153.6 3_567
C4 H4 O1 0.93 2.44 3.089(2) 127.0 4_566
N6 H6 N1 0.925(10) 1.979(12) 2.890(2) 168(3) 4_465
N5 H5 N2 0.930(10) 1.961(10) 2.889(2) 176(3) 2_546

loop_
_geom_torsion_atom_site_label_1
_geom_torsion_atom_site_label_2
_geom_torsion_atom_site_label_3
_geom_torsion_atom_site_label_4
_geom_torsion
C11 C9 C8 C10 -1.0(2)
C21 C9 C8 C10 179.09(14)
C11 C9 C8 C7 178.31(14)
C21 C9 C8 C7 -1.6(2)
C8 C9 C11 C13 2.1(2)
C21 C9 C11 C13 -177.99(13)
C8 C9 C11 C22 -179.23(14)
C21 C9 C11 C22 0.7(2)
C10 C8 C7 C6 134(4)
C9 C8 C7 C6 -45(4)
C13 C12 C10 C8 0.3(2)
C9 C8 C10 C12 -0.2(2)
C7 C8 C10 C12 -179.52(15)
C29 N6 C24 O2 178.06(17)
C29 N6 C24 N4 -2.2(2)
C25 N4 C24 O2 170.18(16)
C22 N4 C24 O2 22.6(2)
C25 N4 C24 N6 -9.61(18)
C22 N4 C24 N6 -157.22(14)
C23 N3 C21 C9 -97.96(18)
C25 N3 C21 C9 75.56(19)
C11 C9 C21 N3 -61.27(19)
C8 C9 C21 N3 118.63(16)
C10 C12 C13 C11 0.9(2)
C10 C12 C13 C14 -177.61(15)
C9 C11 C13 C12 -2.1(2)
C22 C11 C13 C12 179.29(14)
C9 C11 C13 C14 176.40(14)
C22 C11 C13 C14 -2.3(2)
C15 C14 C13 C12 53(7)
C15 C14 C13 C11 -126(7)
C24 N4 C25 N3 -92.84(15)
C22 N4 C25 N3 53.92(19)
C24 N4 C25 C26 142.43(14)
C22 N4 C25 C26 -70.82(18)
C24 N4 C25 C29 16.31(17)
C22 N4 C25 C29 163.07(13)
C23 N3 C25 N4 120.92(14)
C21 N3 C25 N4 -53.23(19)
C23 N3 C25 C26 -112.36(15)
C21 N3 C25 C26 73.48(18)
C23 N3 C25 C29 9.86(17)
C21 N3 C25 C29 -164.30(14)
C24 N4 C22 C11 66.42(18)
C25 N4 C22 C11 -77.55(18)
C9 C11 C22 N4 61.39(19)
C13 C11 C22 N4 -119.98(16)
C13 C14 C15 C16 158(6)
C18 C16 C15 C14 149(3)
C17 C16 C15 C14 -31(3)
C21 N3 C23 O1 -6.4(3)
C25 N3 C23 O1 179.54(16)
C21 N3 C23 N5 174.75(15)
C25 N3 C23 N5 0.67(19)
C17 C16 C18 C20 0.0(3)
C15 C16 C18 C20 -179.52(17)
C27 O4 C26 O3 -4.7(3)
C27 O4 C26 C25 177.82(16)
N4 C25 C26 O3 27.2(2)
N3 C25 C26 O3 -100.5(2)
C29 C25 C26 O3 146.76(18)
N4 C25 C26 O4 -155.28(14)
N3 C25 C26 O4 77.04(16)
C29 C25 C26 O4 -35.72(19)
C8 C7 C6 C5 39(6)
C3 C5 C6 C7 12(3)
C4 C5 C6 C7 -169(3)
C31 O6 C30 O5 7.7(3)
C31 O6 C30 C29 -165.66(15)
O1 C23 N5 C29 168.64(17)
N3 C23 N5 C29 -12.5(2)
C23 N5 C29 N6 -90.71(18)
C23 N5 C29 C30 146.44(15)
C23 N5 C29 C25 18.18(19)
C24 N6 C29 N5 122.09(16)
C24 N6 C29 C30 -111.86(16)
C24 N6 C29 C25 11.60(18)
O5 C30 C29 N5 24.3(3)
O6 C30 C29 N5 -162.26(15)
O5 C30 C29 N6 -102.5(2)
O6 C30 C29 N6 70.92(17)
O5 C30 C29 C25 144.90(18)
O6 C30 C29 C25 -41.6(2)
N4 C25 C29 N5 -134.68(14)
N3 C25 C29 N5 -15.99(16)
C26 C25 C29 N5 101.24(16)
N4 C25 C29 N6 -16.08(15)
N3 C25 C29 N6 102.61(14)
C26 C25 C29 N6 -140.16(14)
N4 C25 C29 C30 99.86(17)
N3 C25 C29 C30 -141.45(15)
C26 C25 C29 C30 -24.2(2)
C19 N2 C20 C18 0.3(3)
C16 C18 C20 N2 0.1(3)
C18 C16 C17 C19 -0.7(3)
C15 C16 C17 C19 178.89(18)
C4 C5 C3 C1 -1.0(3)
C6 C5 C3 C1 178.10(19)
C5 C3 C1 N1 1.7(3)
C20 N2 C19 C17 -1.1(3)
C16 C17 C19 N2 1.2(3)
C3 C1 N1 C2 -0.8(3)
C3 C5 C4 C2 -0.4(3)
C6 C5 C4 C2 -179.5(2)
C30 O6 C31 C32 82.3(2)
C1 N1 C2 C4 -0.7(4)
C5 C4 C2 N1 1.3(4)
C26 O4 C27 C28 -149.33(19)
